data_7156758
loop_
_publ_author_name
'Hutskalova, Valeriia'
'Mykhailiuk, Pavel K.'

_publ_section_title
;
 Pd-Catalyzed directed CH-(hetero)arylation of cyclic \a-amino acids:
 effects of substituents and the ring size.
;
_journal_issue 17
_journal_name_full 'Organic &amp; biomolecular chemistry'
_journal_page_first 4342
_journal_page_last 4349
_journal_paper_doi 10.1039/c9ob00393b
_journal_volume 17
_journal_year 2019
_chemical_formula_moiety 'C33 H34 N3 O3, Cl O4, 2 (H2 O)'
_chemical_formula_sum 'C33 H38 Cl N3 O9'
_chemical_formula_weight 656.11
_space_group_crystal_system triclinic
_space_group_IT_number 2
_space_group_name_Hall '-P 1'
_space_group_name_H-M_alt 'P -1'
_symmetry_space_group_name_Hall '-P 1'
_symmetry_space_group_name_H-M 'P -1'
_atom_sites_solution_hydrogens mixed
_audit_creation_method SHELXL-2016/4
_audit_update_record
;
2018-06-22 deposited with the CCDC.    2019-03-27 downloaded from the CCDC.
;
_cell_angle_alpha 94.578(10)
_cell_angle_beta 94.404(10)
_cell_angle_gamma 102.422(13)
_cell_formula_units_Z 2
_cell_length_a 6.871(3)
_cell_length_b 10.770(5)
_cell_length_c 21.856(11)
_cell_measurement_reflns_used 1331
_cell_measurement_temperature 123(2)
_cell_measurement_theta_max 21.48
_cell_measurement_theta_min 2.82
_cell_volume 1567.1(13)
_computing_cell_refinement 'Bruker SMART'
_computing_data_collection 'Bruker SMART'
_computing_data_reduction 'Bruker SAINT'
_computing_molecular_graphics 'Bruker SHELXTL'
_computing_publication_material 'Bruker SHELXTL'
_computing_structure_refinement 'SHELXL-2016/4 (Sheldrick, 2016)'
_computing_structure_solution 'Bruker SHELXTL'
_diffrn_ambient_temperature 123(2)
_diffrn_measured_fraction_theta_full 0.969
_diffrn_measured_fraction_theta_max 0.969
_diffrn_measurement_device_type 'CCD area detector'
_diffrn_measurement_method 'omega scans'
_diffrn_radiation_monochromator graphite
_diffrn_radiation_source 'sealed tube'
_diffrn_radiation_type MoK\a
_diffrn_radiation_wavelength 0.71073
_diffrn_reflns_av_R_equivalents 0.0904
_diffrn_reflns_av_unetI/netI 0.1112
_diffrn_reflns_Laue_measured_fraction_full 0.969
_diffrn_reflns_Laue_measured_fraction_max 0.969
_diffrn_reflns_limit_h_max 8
_diffrn_reflns_limit_h_min -8
_diffrn_reflns_limit_k_max 12
_diffrn_reflns_limit_k_min -12
_diffrn_reflns_limit_l_max 26
_diffrn_reflns_limit_l_min -26
_diffrn_reflns_number 19136
_diffrn_reflns_point_group_measured_fraction_full 0.969
_diffrn_reflns_point_group_measured_fraction_max 0.969
_diffrn_reflns_theta_full 25.242
_diffrn_reflns_theta_max 25.248
_diffrn_reflns_theta_min 1.878
_exptl_absorpt_coefficient_mu 0.183
_exptl_absorpt_correction_T_max 0.993
_exptl_absorpt_correction_T_min 0.734
_exptl_absorpt_correction_type numerical
_exptl_absorpt_process_details SADABS
_exptl_crystal_colour colourless
_exptl_crystal_density_diffrn 1.391
_exptl_crystal_description plate
_exptl_crystal_F_000 692
_exptl_crystal_size_max 0.380
_exptl_crystal_size_mid 0.180
_exptl_crystal_size_min 0.040
_refine_diff_density_max 0.987
_refine_diff_density_min -0.500
_refine_diff_density_rms 0.071
_refine_ls_extinction_method none
_refine_ls_goodness_of_fit_ref 1.020
_refine_ls_hydrogen_treatment mixed
_refine_ls_matrix_type full
_refine_ls_number_parameters 455
_refine_ls_number_reflns 5509
_refine_ls_number_restraints 16
_refine_ls_restrained_S_all 1.020
_refine_ls_R_factor_all 0.1566
_refine_ls_R_factor_gt 0.0773
_refine_ls_shift/su_max 0.016
_refine_ls_shift/su_mean 0.001
_refine_ls_structure_factor_coef Fsqd
_refine_ls_weighting_details 'w=1/[\s^2^(Fo^2^)+(0.0892P)^2^+0.8375P] where P=(Fo^2^+2Fc^2^)/3'
_refine_ls_weighting_scheme calc
_refine_ls_wR_factor_gt 0.1769
_refine_ls_wR_factor_ref 0.2077
_reflns_Friedel_coverage 0.000
_reflns_number_gt 2871
_reflns_number_total 5509
_reflns_threshold_expression 'I > 2\s(I)'
_cod_data_source_file c9ob00393b2.cif
_cod_data_source_block xr15lt
_cod_depositor_comments 'Adding full bibliography for 7156757--7156758.cif.'
_cod_database_code 7156758
_shelx_shelxl_version_number 2016/4
_shelx_space_group_comment
;
The symmetry employed for this shelxl refinement is uniquely defined
by the following loop, which should always be used as a source of
symmetry information in preference to the above space-group names.
They are only intended as comments.
;
_shelx_estimated_absorpt_t_min 0.934
_shelx_estimated_absorpt_t_max 0.993

loop_
_space_group_symop_operation_xyz
'x, y, z'
'-x, -y, -z'

loop_
_atom_site_label
_atom_site_type_symbol
_atom_site_fract_x
_atom_site_fract_y
_atom_site_fract_z
_atom_site_U_iso_or_equiv
_atom_site_adp_type
_atom_site_occupancy
_atom_site_site_symmetry_order
_atom_site_calc_flag
_atom_site_refinement_flags_posn
_atom_site_refinement_flags_adp
_atom_site_refinement_flags_occupancy
_atom_site_disorder_assembly
_atom_site_disorder_group
CL1 Cl 0.42092(18) 0.97335(11) 0.60144(6) 0.0407(4) Uani 1 1 d . . . . .
O4 O 0.2517(5) 0.9513(3) 0.55552(17) 0.0542(10) Uani 1 1 d . . . . .
O5 O 0.5853(5) 1.0617(3) 0.58347(19) 0.0657(12) Uani 1 1 d . . . . .
O6 O 0.4772(6) 0.8560(3) 0.60966(19) 0.0594(11) Uani 1 1 d . . . . .
O7 O 0.3638(5) 1.0250(4) 0.65835(17) 0.0587(11) Uani 1 1 d . . . . .
H82 H 0.363(6) 0.646(5) 0.694(3) 0.06(2) Uiso 1 1 d D . . . .
H81 H 0.332(9) 0.740(4) 0.673(3) 0.09(3) Uiso 1 1 d D . . . .
H91 H 0.899(7) 0.878(5) 0.6901(18) 0.061(19) Uiso 1 1 d D . . . .
H92 H 1.078(5) 0.927(4) 0.672(3) 0.08(2) Uiso 1 1 d D . . . .
O9 O 0.9717(6) 0.8753(4) 0.6622(2) 0.0621(12) Uani 1 1 d D . . . .
O8 O 0.2727(5) 0.6844(4) 0.6931(2) 0.0478(10) Uani 1 1 d D . . . .
N1 N 0.6932(6) 0.6830(4) 0.80408(18) 0.0392(10) Uani 1 1 d . . . . .
N2 N 0.8639(5) 0.5803(3) 0.66111(18) 0.0291(9) Uani 1 1 d D . . . .
N3 N 0.8329(5) 0.7273(3) 0.55973(19) 0.0300(9) Uani 1 1 d D . . . .
O1 O 0.7162(5) 0.8539(3) 0.74870(17) 0.0491(10) Uani 1 1 d . . . . .
O2 O 0.5224(6) 0.8307(3) 0.82774(16) 0.0501(10) Uani 1 1 d . . . . .
O3 O 0.5520(4) 0.5307(3) 0.69213(14) 0.0339(8) Uani 1 1 d . . . . .
C1 C 0.8256(7) 0.6242(4) 0.7689(2) 0.0370(12) Uani 1 1 d . . . . .
H1 H 0.956739 0.685708 0.767924 0.044 Uiso 1 1 calc R U . . .
C2 C 0.8533(7) 0.5119(5) 0.8078(2) 0.0424(13) Uani 1 1 d . . . . .
H2A H 0.963534 0.548125 0.841146 0.051 Uiso 1 1 calc R U . . .
C3 C 0.6580(9) 0.4796(5) 0.8393(2) 0.0447(14) Uani 1 1 d . . . . .
H3A H 0.551(8) 0.432(5) 0.804(2) 0.058(16) Uiso 1 1 d . . . . .
C4 C 0.6154(9) 0.6107(5) 0.8547(2) 0.0516(15) Uani 1 1 d . . . . .
H4A H 0.469994 0.605179 0.855721 0.062 Uiso 1 1 calc R U . . .
H4B H 0.685724 0.650715 0.895019 0.062 Uiso 1 1 calc R U . . .
C5 C 0.6490(8) 0.7944(5) 0.7900(2) 0.0416(13) Uani 1 1 d . . . . .
C6A C 0.4478(14) 0.9399(7) 0.8084(4) 0.046(2) Uani 0.839(6) 1 d . . P A 1
H6A1 H 0.400265 0.924852 0.763943 0.056 Uiso 0.839(6) 1 calc R U P A 1
H6A2 H 0.557028 1.017758 0.814860 0.056 Uiso 0.839(6) 1 calc R U P A 1
C7A C 0.2802(11) 0.9580(6) 0.8450(3) 0.0406(16) Uani 0.839(6) 1 d . . P A 1
C8A C 0.2135(10) 0.8860(6) 0.8920(3) 0.0516(19) Uani 0.839(6) 1 d . . P A 1
H8A H 0.277832 0.820664 0.903704 0.062 Uiso 0.839(6) 1 calc R U P A 1
C9A C 0.0537(11) 0.9092(7) 0.9215(3) 0.062(2) Uani 0.839(6) 1 d . . P A 1
H9A H 0.008399 0.859969 0.953905 0.074 Uiso 0.839(6) 1 calc R U P A 1
C10A C -0.0398(11) 1.0018(8) 0.9049(3) 0.064(2) Uani 0.839(6) 1 d . . P A 1
H10A H -0.149950 1.017114 0.925762 0.077 Uiso 0.839(6) 1 calc R U P A 1
C11A C 0.0233(12) 1.0727(8) 0.8587(4) 0.063(2) Uani 0.839(6) 1 d . . P A 1
H11A H -0.043093 1.137382 0.847217 0.076 Uiso 0.839(6) 1 calc R U P A 1
C12A C 0.1827(14) 1.0514(8) 0.8283(5) 0.050(2) Uani 0.839(6) 1 d . . P A 1
H12A H 0.225707 1.100882 0.795712 0.061 Uiso 0.839(6) 1 calc R U P A 1
C6B C 0.508(6) 0.967(4) 0.8262(18) 0.025(11) Uiso 0.161(6) 1 d . . P A 2
H6B1 H 0.472794 0.982190 0.783189 0.030 Uiso 0.161(6) 1 calc R U P A 2
H6B2 H 0.640592 1.022801 0.840457 0.030 Uiso 0.161(6) 1 calc R U P A 2
C7B C 0.362(4) 0.999(3) 0.8641(9) 0.045(11) Uiso 0.161(6) 1 d G . P A 2
C8B C 0.407(3) 0.985(2) 0.9260(10) 0.040(8) Uiso 0.161(6) 1 d G . P A 2
H8B H 0.509946 0.942956 0.937792 0.048 Uiso 0.161(6) 1 calc R U P A 2
C9B C 0.301(3) 1.033(2) 0.9705(8) 0.053(10) Uiso 0.161(6) 1 d G . P A 2
H9B H 0.331845 1.023495 1.012805 0.063 Uiso 0.161(6) 1 calc R U P A 2
C10B C 0.151(3) 1.095(2) 0.9533(11) 0.050(9) Uiso 0.161(6) 1 d G . P A 2
H10B H 0.078230 1.127416 0.983720 0.060 Uiso 0.161(6) 1 calc R U P A 2
C11B C 0.106(4) 1.109(3) 0.8914(12) 0.064(12) Uiso 0.161(6) 1 d G . P A 2
H11B H 0.002715 1.150797 0.879622 0.077 Uiso 0.161(6) 1 calc R U P A 2
C12B C 0.211(5) 1.061(3) 0.8469(9) 0.05(2) Uiso 0.161(6) 1 d G . P A 2
H12B H 0.180815 1.070258 0.804608 0.059 Uiso 0.161(6) 1 calc R U P A 2
C13 C 0.7322(6) 0.5749(4) 0.7035(2) 0.0292(11) Uani 1 1 d . . . . .
C14 C 0.8104(6) 0.5209(4) 0.5992(2) 0.0275(11) Uani 1 1 d . . . . .
C15 C 0.7725(6) 0.3910(4) 0.5875(2) 0.0306(11) Uani 1 1 d . . . . .
H15 H 0.778150 0.339532 0.620665 0.037 Uiso 1 1 calc R U . . .
C16 C 0.7249(6) 0.3333(4) 0.5266(2) 0.0327(12) Uani 1 1 d . . . . .
H16 H 0.698335 0.242836 0.519093 0.039 Uiso 1 1 calc R U . . .
C17 C 0.7165(6) 0.4042(4) 0.4787(2) 0.0330(11) Uani 1 1 d . . . . .
H17 H 0.686061 0.363364 0.437855 0.040 Uiso 1 1 calc R U . . .
C18 C 0.7526(6) 0.5385(4) 0.4887(2) 0.0290(11) Uani 1 1 d . . . . .
C19 C 0.8003(6) 0.5967(4) 0.5499(2) 0.0268(10) Uani 1 1 d . . . . .
C20 C 0.7425(6) 0.6179(4) 0.4406(2) 0.0343(11) Uani 1 1 d . . . . .
H20 H 0.712533 0.581094 0.399104 0.041 Uiso 1 1 calc R U . . .
C21 C 0.7756(7) 0.7468(4) 0.4536(2) 0.0347(12) Uani 1 1 d . . . . .
H21 H 0.767530 0.800019 0.421261 0.042 Uiso 1 1 calc R U . . .
C22 C 0.8209(6) 0.7995(4) 0.5139(2) 0.0360(12) Uani 1 1 d . . . . .
H22 H 0.844048 0.889541 0.522851 0.043 Uiso 1 1 calc R U . . .
C23 C 0.9140(7) 0.4031(4) 0.7722(2) 0.0376(12) Uani 1 1 d . . . . .
C24 C 0.7764(7) 0.2889(4) 0.7501(2) 0.0379(12) Uani 1 1 d . . . . .
H24 H 0.640404 0.277978 0.758423 0.046 Uiso 1 1 calc R U . . .
C25 C 0.8368(7) 0.1933(4) 0.7168(2) 0.0394(12) Uani 1 1 d . . . . .
H25 H 0.742707 0.115528 0.703468 0.047 Uiso 1 1 calc R U . . .
C26 C 1.0297(8) 0.2076(4) 0.7022(2) 0.0438(13) Uani 1 1 d . . . . .
H26 H 1.068541 0.140989 0.678347 0.053 Uiso 1 1 calc R U . . .
C27 C 1.1684(8) 0.3198(5) 0.7226(3) 0.0479(14) Uani 1 1 d . . . . .
H27 H 1.302664 0.331041 0.712383 0.058 Uiso 1 1 calc R U . . .
C28 C 1.1102(7) 0.4149(5) 0.7576(3) 0.0452(14) Uani 1 1 d . . . . .
H28 H 1.206806 0.490701 0.772295 0.054 Uiso 1 1 calc R U . . .
C29A C 0.6375(16) 0.4073(12) 0.8975(7) 0.067(5) Uiso 0.5 1 d D . P B 1
H29A H 0.718573 0.469303 0.931343 0.080 Uiso 0.5 1 calc R U P B 1
C30A C 0.4336(16) 0.3677(10) 0.9208(4) 0.037(3) Uiso 0.5 1 d D . P B 1
H30A H 0.391552 0.443366 0.939465 0.044 Uiso 0.5 1 calc R U P B 1
H30B H 0.332818 0.325800 0.886434 0.044 Uiso 0.5 1 calc R U P B 1
C31A C 0.4519(15) 0.2757(10) 0.9686(5) 0.047(3) Uiso 0.5 1 d D . P B 1
H31A H 0.414394 0.306665 1.008909 0.056 Uiso 0.5 1 calc R U P B 1
H31B H 0.368215 0.189479 0.955146 0.056 Uiso 0.5 1 calc R U P B 1
C32A C 0.6723(17) 0.2759(18) 0.9714(7) 0.118(6) Uiso 0.5 1 d D . P B 1
H32A H 0.700096 0.196076 0.985823 0.142 Uiso 0.5 1 calc R U P B 1
H32B H 0.754086 0.350181 0.998208 0.142 Uiso 0.5 1 calc R U P B 1
C33A C 0.708(3) 0.2857(13) 0.9039(7) 0.110(6) Uiso 0.5 1 d D . P B 1
H33A H 0.850401 0.294788 0.896940 0.132 Uiso 0.5 1 calc R U P B 1
H33B H 0.624531 0.212680 0.876604 0.132 Uiso 0.5 1 calc R U P B 1
C29B C 0.6850(18) 0.3949(15) 0.8889(5) 0.069(5) Uiso 0.5 1 d D . P B 2
H29B H 0.693464 0.309075 0.869654 0.083 Uiso 0.5 1 calc R U P B 2
C30B C 0.518(2) 0.3791(15) 0.9306(7) 0.082(5) Uiso 0.5 1 d D . P B 2
H30C H 0.389289 0.336204 0.906616 0.098 Uiso 0.5 1 calc R U P B 2
H30D H 0.504476 0.463781 0.948686 0.098 Uiso 0.5 1 calc R U P B 2
C31B C 0.566(2) 0.2995(16) 0.9811(8) 0.113(6) Uiso 0.5 1 d D . P B 2
H31C H 0.488408 0.308896 1.016816 0.136 Uiso 0.5 1 calc R U P B 2
H31D H 0.544879 0.207965 0.966008 0.136 Uiso 0.5 1 calc R U P B 2
C32B C 0.784(2) 0.3610(16) 0.9960(7) 0.120(6) Uiso 0.5 1 d D . P B 2
H32C H 0.864162 0.295409 1.000553 0.144 Uiso 0.5 1 calc R U P B 2
H32D H 0.805757 0.418334 1.034782 0.144 Uiso 0.5 1 calc R U P B 2
C33B C 0.8436(17) 0.4362(12) 0.9423(5) 0.068(3) Uiso 0.5 1 d D . P B 2
H33C H 0.860148 0.528551 0.954696 0.081 Uiso 0.5 1 calc R U P B 2
H33D H 0.973131 0.421608 0.929899 0.081 Uiso 0.5 1 calc R U P B 2
H2 H 0.996(2) 0.613(5) 0.670(2) 0.066(18) Uiso 1 1 d D . . . .
H3 H 0.867(6) 0.763(4) 0.5992(8) 0.032(13) Uiso 1 1 d D . . . .

loop_
_atom_site_aniso_label
_atom_site_aniso_U_11
_atom_site_aniso_U_22
_atom_site_aniso_U_33
_atom_site_aniso_U_23
_atom_site_aniso_U_13
_atom_site_aniso_U_12
CL1 0.0332(7) 0.0292(6) 0.0574(9) -0.0036(6) 0.0076(6) 0.0035(5)
O4 0.044(2) 0.048(2) 0.067(3) -0.0070(19) -0.0105(19) 0.0137(17)
O5 0.053(2) 0.052(2) 0.080(3) 0.006(2) 0.017(2) -0.0163(19)
O6 0.065(3) 0.0310(19) 0.085(3) 0.0052(19) -0.006(2) 0.0234(18)
O7 0.036(2) 0.072(3) 0.061(3) -0.025(2) 0.0107(18) 0.0053(18)
O9 0.053(3) 0.054(3) 0.066(3) -0.021(2) 0.029(2) -0.015(2)
O8 0.0217(19) 0.044(2) 0.079(3) 0.004(2) 0.0055(19) 0.0110(18)
N1 0.052(3) 0.029(2) 0.041(3) 0.0004(19) 0.015(2) 0.017(2)
N2 0.017(2) 0.026(2) 0.044(3) -0.0009(18) 0.0045(18) 0.0056(17)
N3 0.025(2) 0.024(2) 0.041(3) -0.005(2) 0.0044(18) 0.0057(16)
O1 0.060(2) 0.0360(19) 0.056(2) 0.0057(18) 0.0260(19) 0.0142(17)
O2 0.076(3) 0.038(2) 0.050(2) 0.0075(17) 0.029(2) 0.0332(19)
O3 0.0263(17) 0.0308(17) 0.044(2) -0.0017(15) 0.0101(14) 0.0051(14)
C1 0.038(3) 0.033(3) 0.041(3) -0.009(2) 0.007(2) 0.013(2)
C2 0.045(3) 0.042(3) 0.039(3) -0.004(2) -0.006(2) 0.014(2)
C3 0.068(4) 0.039(3) 0.037(3) 0.012(3) 0.013(3) 0.028(3)
C4 0.077(4) 0.044(3) 0.036(3) 0.006(3) 0.014(3) 0.016(3)
C5 0.053(3) 0.033(3) 0.042(3) -0.002(3) 0.016(3) 0.013(3)
C6A 0.067(6) 0.032(4) 0.044(5) 0.000(4) 0.010(4) 0.019(4)
C7A 0.053(4) 0.033(3) 0.038(4) -0.005(3) 0.004(3) 0.018(3)
C8A 0.067(5) 0.055(4) 0.048(4) 0.014(3) 0.020(4) 0.039(4)
C9A 0.065(5) 0.081(5) 0.051(5) 0.019(4) 0.013(4) 0.034(4)
C10A 0.063(5) 0.088(6) 0.053(5) 0.009(4) 0.012(4) 0.039(5)
C11A 0.064(5) 0.082(5) 0.058(5) 0.012(4) -0.004(4) 0.049(4)
C12A 0.063(6) 0.043(5) 0.047(5) 0.006(4) 0.003(5) 0.017(4)
C13 0.025(3) 0.022(2) 0.043(3) 0.003(2) 0.007(2) 0.009(2)
C14 0.016(2) 0.024(2) 0.043(3) -0.002(2) 0.007(2) 0.0047(18)
C15 0.023(2) 0.026(2) 0.044(3) 0.002(2) 0.012(2) 0.009(2)
C16 0.023(2) 0.024(2) 0.050(3) -0.007(2) 0.010(2) 0.004(2)
C17 0.022(2) 0.033(3) 0.044(3) -0.002(2) 0.010(2) 0.006(2)
C18 0.017(2) 0.026(2) 0.041(3) -0.004(2) 0.006(2) 0.0014(19)
C19 0.014(2) 0.023(2) 0.043(3) -0.001(2) 0.0085(19) 0.0047(18)
C20 0.026(2) 0.040(3) 0.037(3) 0.001(2) 0.009(2) 0.005(2)
C21 0.030(3) 0.034(3) 0.042(3) 0.009(2) 0.005(2) 0.009(2)
C22 0.025(2) 0.027(2) 0.058(4) 0.006(3) 0.011(2) 0.006(2)
C23 0.042(3) 0.030(3) 0.043(3) -0.001(2) -0.004(2) 0.017(2)
C24 0.037(3) 0.039(3) 0.039(3) 0.006(2) 0.009(2) 0.009(2)
C25 0.045(3) 0.028(3) 0.042(3) 0.001(2) 0.008(2) 0.001(2)
C26 0.054(3) 0.029(3) 0.054(4) 0.007(2) 0.019(3) 0.017(3)
C27 0.036(3) 0.037(3) 0.079(4) 0.013(3) 0.015(3) 0.018(2)
C28 0.033(3) 0.031(3) 0.072(4) 0.010(3) -0.006(3) 0.009(2)

loop_
_atom_type_symbol
_atom_type_description
_atom_type_scat_dispersion_real
_atom_type_scat_dispersion_imag
_atom_type_scat_source
C C 0.0033 0.0016 'International Tables Vol C Tables 4.2.6.8 and 6.1.1.4'
H H 0.0000 0.0000 'International Tables Vol C Tables 4.2.6.8 and 6.1.1.4'
N N 0.0061 0.0033 'International Tables Vol C Tables 4.2.6.8 and 6.1.1.4'
O O 0.0106 0.0060 'International Tables Vol C Tables 4.2.6.8 and 6.1.1.4'
Cl Cl 0.1484 0.1585 'International Tables Vol C Tables 4.2.6.8 and 6.1.1.4'

loop_
_geom_angle_atom_site_label_1
_geom_angle_atom_site_label_2
_geom_angle_atom_site_label_3
_geom_angle
O5 CL1 O6 109.4(2)
O5 CL1 O7 108.7(2)
O6 CL1 O7 110.0(3)
O5 CL1 O4 110.9(3)
O6 CL1 O4 109.3(2)
O7 CL1 O4 108.5(2)
C5 N1 C1 121.2(4)
C5 N1 C4 124.9(4)
C1 N1 C4 114.0(4)
C13 N2 C14 122.8(4)
C22 N3 C19 122.1(4)
C5 O2 C6B 114.3(17)
C5 O2 C6A 112.9(5)
N1 C1 C13 111.9(4)
N1 C1 C2 101.9(4)
C13 C1 C2 111.6(4)
C23 C2 C3 117.0(4)
C23 C2 C1 114.5(4)
C3 C2 C1 103.9(4)
C29B C3 C4 120.9(7)
C29B C3 C2 108.9(6)
C4 C3 C2 102.4(4)
C4 C3 C29A 108.0(6)
C2 C3 C29A 123.6(6)
N1 C4 C3 103.5(4)
O1 C5 O2 124.5(5)
O1 C5 N1 124.2(5)
O2 C5 N1 111.3(4)
O2 C6A C7A 109.3(6)
C12A C7A C8A 119.1(7)
C12A C7A C6A 116.0(7)
C8A C7A C6A 124.9(6)
C9A C8A C7A 119.8(6)
C10A C9A C8A 120.6(7)
C9A C10A C11A 120.3(7)
C10A C11A C12A 120.3(7)
C11A C12A C7A 120.0(8)
O2 C6B C7B 112(3)
C8B C7B C12B 120.0
C8B C7B C6B 112(2)
C12B C7B C6B 126(2)
C9B C8B C7B 120.0
C10B C9B C8B 120.0
C9B C10B C11B 120.0
C12B C11B C10B 120.0
C11B C12B C7B 120.0
O3 C13 N2 123.8(4)
O3 C13 C1 121.7(4)
N2 C13 C1 114.4(4)
C15 C14 C19 119.6(4)
C15 C14 N2 120.3(4)
C19 C14 N2 120.1(4)
C14 C15 C16 120.2(4)
C17 C16 C15 121.1(4)
C16 C17 C18 120.5(4)
C17 C18 C20 123.3(4)
C17 C18 C19 118.4(4)
C20 C18 C19 118.3(4)
N3 C19 C14 121.5(4)
N3 C19 C18 118.4(4)
C14 C19 C18 120.2(4)
C21 C20 C18 120.3(4)
C20 C21 C22 119.4(5)
N3 C22 C21 121.4(4)
C28 C23 C24 117.2(4)
C28 C23 C2 120.4(4)
C24 C23 C2 122.3(5)
C25 C24 C23 120.6(5)
C26 C25 C24 121.2(4)
C25 C26 C27 119.6(5)
C28 C27 C26 119.5(5)
C27 C28 C23 121.9(5)
C33A C29A C30A 98.6(10)
C33A C29A C3 123.1(11)
C30A C29A C3 119.4(9)
C31A C30A C29A 107.2(9)
C32A C31A C30A 101.6(9)
C31A C32A C33A 100.3(11)
C29A C33A C32A 96.9(12)
C3 C29B C33B 122.2(10)
C3 C29B C30B 112.7(11)
C33B C29B C30B 92.7(11)
C29B C30B C31B 108.3(13)
C32B C31B C30B 98.8(13)
C31B C32B C33B 105.7(12)
C29B C33B C32B 109.7(11)

loop_
_geom_bond_atom_site_label_1
_geom_bond_atom_site_label_2
_geom_bond_distance
CL1 O5 1.415(4)
CL1 O6 1.420(3)
CL1 O7 1.439(4)
CL1 O4 1.442(4)
N1 C5 1.353(6)
N1 C1 1.447(6)
N1 C4 1.471(6)
N2 C13 1.341(5)
N2 C14 1.434(6)
N3 C22 1.323(6)
N3 C19 1.373(5)
O1 C5 1.211(6)
O2 C5 1.340(6)
O2 C6B 1.49(4)
O2 C6A 1.459(8)
O3 C13 1.225(5)
C1 C13 1.526(7)
C1 C2 1.568(7)
C2 C23 1.506(7)
C2 C3 1.540(7)
C3 C29B 1.499(14)
C3 C4 1.520(7)
C3 C29A 1.545(14)
C6A C7A 1.490(10)
C7A C12A 1.380(9)
C7A C8A 1.382(8)
C8A C9A 1.373(9)
C9A C10A 1.355(9)
C10A C11A 1.357(10)
C11A C12A 1.374(10)
C6B C7B 1.43(5)
C7B C8B 1.3900
C7B C12B 1.3900
C8B C9B 1.3900
C9B C10B 1.3900
C10B C11B 1.3900
C11B C12B 1.3900
C14 C15 1.366(6)
C14 C19 1.409(6)
C15 C16 1.407(6)
C16 C17 1.350(6)
C17 C18 1.410(6)
C18 C20 1.413(6)
C18 C19 1.414(6)
C20 C21 1.360(6)
C21 C22 1.379(7)
C23 C28 1.390(7)
C23 C24 1.405(6)
C24 C25 1.369(6)
C25 C26 1.366(7)
C26 C27 1.386(7)
C27 C28 1.376(7)
C29A C33A 1.503(5)
C29A C30A 1.513(5)
C30A C31A 1.511(5)
C31A C32A 1.510(5)
C32A C33A 1.520(5)
C29B C33B 1.503(5)
C29B C30B 1.510(5)
C30B C31B 1.512(5)
C31B C32B 1.502(5)
C32B C33B 1.509(5)

loop_
_geom_hbond_atom_site_label_D
_geom_hbond_atom_site_label_H
_geom_hbond_atom_site_label_A
_geom_hbond_distance_DH
_geom_hbond_distance_HA
_geom_hbond_distance_DA
_geom_hbond_angle_DHA
_geom_hbond_site_symmetry_A
O8 H82 O3 0.817(10) 1.980(14) 2.791(5) 172(6) .
O8 H81 O6 0.822(10) 2.107(16) 2.920(6) 171(6) .
O9 H91 O1 0.820(10) 1.856(15) 2.667(5) 170(6) .
N3 H3 O9 0.906(10) 1.759(18) 2.629(6) 160(4) .
O9 H92 O7_$1 0.817(11) 2.08(3) 2.838(5) 154(6) 1_655
N2 H2 O8_$1 0.897(10) 1.906(12) 2.802(5) 177(5) 1_655
